data_4505503
loop_
_publ_author_name
'Xie, Li-Xia'
'Hou, Xiao-Wei'
'Fan, Yao-Ting'
'Hou, Hong-Wei'

_publ_section_title
;
 Four Three-Dimensional Coordination Polymers Constructed by
 2-((1H-1,2,4-Triazol-1-yl)methyl)-1H-Imidazole-4,5-Dicarboxylate:
 Syntheses, Topological Structures, and Magnetic Properties
;
_journal_issue 3
_journal_name_full 'Crystal Growth &amp; Design'
_journal_page_first 1282
_journal_paper_doi 10.1021/cg201287t
_journal_volume 12
_journal_year 2012
_chemical_formula_sum 'C16 H12 Cu3 N10 O10'
_chemical_formula_weight 694.98
_chemical_name_systematic
; 
 ? 
;
_space_group_IT_number 14
_symmetry_cell_setting monoclinic
_symmetry_space_group_name_Hall '-P 2ybc'
_symmetry_space_group_name_H-M 'P 1 21/c 1'
_atom_sites_solution_hydrogens geom
_atom_sites_solution_primary direct
_atom_sites_solution_secondary difmap
_audit_creation_method SHELXL-97
_cell_angle_alpha 90.00
_cell_angle_beta 104.43(3)
_cell_angle_gamma 90.00
_cell_formula_units_Z 4
_cell_length_a 11.271(2)
_cell_length_b 15.663(3)
_cell_length_c 12.609(3)
_cell_measurement_temperature 293(2)
_cell_volume 2155.7(8)
_computing_cell_refinement 'Bruker XSCANS'
_computing_data_collection 'Bruker XSCANS'
_computing_data_reduction 'Bruker SHELXTL'
_computing_molecular_graphics 'Bruker SHELXTL'
_computing_publication_material 'Bruker SHELXTL'
_computing_structure_refinement 'SHELXL-97 (Sheldrick, 1997)'
_computing_structure_solution 'SHELXS-97 (Sheldrick, 1990)'
_diffrn_ambient_temperature 293(2)
_diffrn_measured_fraction_theta_full 0.999
_diffrn_measured_fraction_theta_max 0.999
_diffrn_measurement_device_type 'Bruker P4'
_diffrn_measurement_method '\w scans'
_diffrn_radiation_monochromator graphite
_diffrn_radiation_source 'fine-focus sealed tube'
_diffrn_radiation_type MoK\a
_diffrn_radiation_wavelength 0.71073
_diffrn_reflns_av_R_equivalents 0.1042
_diffrn_reflns_av_sigmaI/netI 0.0825
_diffrn_reflns_limit_h_max 13
_diffrn_reflns_limit_h_min -13
_diffrn_reflns_limit_k_max 18
_diffrn_reflns_limit_k_min -18
_diffrn_reflns_limit_l_max 14
_diffrn_reflns_limit_l_min -14
_diffrn_reflns_number 21510
_diffrn_reflns_theta_full 25.00
_diffrn_reflns_theta_max 25.00
_diffrn_reflns_theta_min 1.87
_exptl_absorpt_coefficient_mu 3.016
_exptl_absorpt_correction_T_max 0.7944
_exptl_absorpt_correction_T_min 0.6128
_exptl_absorpt_correction_type none
_exptl_crystal_density_diffrn 2.141
_exptl_crystal_density_method 'not measured'
_exptl_crystal_F_000 1380
_exptl_crystal_size_max 0.18
_exptl_crystal_size_mid 0.10
_exptl_crystal_size_min 0.08
_refine_diff_density_max 0.841
_refine_diff_density_min -0.740
_refine_diff_density_rms 0.156
_refine_ls_extinction_method none
_refine_ls_goodness_of_fit_ref 1.053
_refine_ls_hydrogen_treatment mixed
_refine_ls_matrix_type full
_refine_ls_number_parameters 352
_refine_ls_number_reflns 3795
_refine_ls_number_restraints 30
_refine_ls_restrained_S_all 1.055
_refine_ls_R_factor_all 0.1152
_refine_ls_R_factor_gt 0.0851
_refine_ls_shift/su_max 0.000
_refine_ls_shift/su_mean 0.000
_refine_ls_structure_factor_coef Fsqd
_refine_ls_weighting_details 'calc w=1/[\s^2^(Fo^2^)+(0.1231P)^2^+9.8959P] where P=(Fo^2^+2Fc^2^)/3'
_refine_ls_weighting_scheme calc
_refine_ls_wR_factor_gt 0.2104
_refine_ls_wR_factor_ref 0.2353
_reflns_number_gt 2895
_reflns_number_total 3795
_reflns_threshold_expression >2sigma(I)
_cod_data_source_file cg201287t_si_002.cif
_cod_data_source_block compound_3
_cod_depositor_comments
;
The following automatic conversions were performed:

'_symmetry_cell_setting' value 'Monoclinic' changed to 'monoclinic'
according to /home/saulius/struct/CIF-dictionaries/cif_core.dic
dictionary named 'cif_core.dic' version 2.4.1 from 2010-06-29.

Automatic conversion script
Id: cif_fix_values 1715 2011-07-08 13:25:40Z adriana 
;
_cod_original_cell_volume 2155.8(7)
_cod_original_sg_symbol_H-M P2(1)/c
_cod_database_code 4505503

loop_
_symmetry_equiv_pos_as_xyz
'x, y, z'
'-x, y+1/2, -z+1/2'
'-x, -y, -z'
'x, -y-1/2, z-1/2'

loop_
_atom_site_label
_atom_site_type_symbol
_atom_site_fract_x
_atom_site_fract_y
_atom_site_fract_z
_atom_site_U_iso_or_equiv
_atom_site_adp_type
_atom_site_occupancy
_atom_site_symmetry_multiplicity
_atom_site_calc_flag
_atom_site_refinement_flags
C1 C 0.7844(12) 0.3455(8) 0.7970(10) 0.051(3) Uani 1 1 d .
H1A H 0.7155 0.3312 0.8211 0.061 Uiso 1 1 calc R
C2 C 0.9643(11) 0.3464(7) 0.7751(10) 0.043(3) Uani 1 1 d .
H2A H 1.0460 0.3342 0.7788 0.052 Uiso 1 1 calc R
C3 C 0.9367(10) 0.4628(6) 0.6333(9) 0.033(2) Uani 1 1 d .
H3A H 0.9487 0.5196 0.6646 0.040 Uiso 1 1 calc R
H3B H 0.8729 0.4659 0.5656 0.040 Uiso 1 1 calc R
C4 C 1.0524(9) 0.4331(6) 0.6089(8) 0.026(2) Uani 1 1 d .
C5 C 1.1836(9) 0.3640(6) 0.5433(8) 0.029(2) Uani 1 1 d .
C6 C 1.2136(9) 0.2948(6) 0.4750(9) 0.032(2) Uani 1 1 d .
C7 C 1.2494(9) 0.4228(6) 0.6164(9) 0.030(2) Uani 1 1 d .
C8 C 1.3787(9) 0.4476(6) 0.6643(9) 0.029(2) Uani 1 1 d .
C9 C 0.2196(19) 0.0327(14) 0.5061(18) 0.114(6) Uani 1 1 d U
H9A H 0.1452 0.0047 0.4987 0.137 Uiso 1 1 calc R
C10 C 0.3747(15) 0.0805(10) 0.4727(14) 0.071(4) Uani 1 1 d U
H10A H 0.4375 0.0913 0.4386 0.085 Uiso 1 1 calc R
C11 C 0.4610(10) 0.1617(8) 0.6558(11) 0.045(3) Uani 1 1 d .
H11A H 0.4175 0.2118 0.6709 0.054 Uiso 1 1 calc R
H11B H 0.4889 0.1300 0.7235 0.054 Uiso 1 1 calc R
C12 C 0.5676(8) 0.1883(7) 0.6156(8) 0.029(2) Uani 1 1 d .
C13 C 0.7539(9) 0.1914(6) 0.5970(8) 0.029(2) Uani 1 1 d .
C14 C 0.8831(10) 0.1610(6) 0.6272(10) 0.034(3) Uani 1 1 d .
C15 C 0.6893(9) 0.2563(6) 0.5380(8) 0.026(2) Uani 1 1 d .
C16 C 0.7085(9) 0.3287(6) 0.4692(9) 0.030(2) Uani 1 1 d .
Cu1 Cu 0.96290(10) 0.27945(8) 0.45036(10) 0.0274(4) Uani 1 1 d .
Cu2 Cu 1.46960(11) 0.34809(8) 0.48029(11) 0.0296(4) Uani 1 1 d .
Cu3 Cu 1.24383(11) 0.54820(8) 0.77177(11) 0.0354(4) Uani 1 1 d .
N1 N 0.8973(8) 0.4048(5) 0.7102(7) 0.033(2) Uani 1 1 d .
N2 N 0.7826(9) 0.4047(7) 0.7222(8) 0.047(3) Uani 1 1 d .
N3 N 0.8947(8) 0.3069(5) 0.8360(7) 0.032(2) Uani 1 1 d .
N4 N 1.0611(7) 0.3710(5) 0.5403(6) 0.0231(17) Uani 1 1 d .
N5 N 1.1633(7) 0.4662(5) 0.6591(6) 0.0246(18) Uani 1 1 d .
N6 N 0.3762(11) 0.1071(9) 0.5728(11) 0.074(3) Uani 1 1 d U
N7 N 0.2803(16) 0.0726(12) 0.6014(15) 0.119(5) Uani 1 1 d U
N8 N 0.2752(11) 0.0374(8) 0.4267(11) 0.070(3) Uani 1 1 d U
N9 N 0.6767(8) 0.1478(5) 0.6464(7) 0.032(2) Uani 1 1 d .
N10 N 0.5708(7) 0.2531(5) 0.5496(7) 0.0287(19) Uani 1 1 d .
O1 O 1.1246(6) 0.2471(5) 0.4306(7) 0.042(2) Uani 1 1 d .
O2 O 1.3188(6) 0.2814(4) 0.4650(6) 0.0368(18) Uani 1 1 d .
O3 O 1.3942(6) 0.4990(4) 0.7441(6) 0.0345(17) Uani 1 1 d .
O4 O 1.4629(6) 0.4188(5) 0.6273(6) 0.0365(18) Uani 1 1 d .
O5 O 0.9631(6) 0.1945(5) 0.5892(6) 0.0401(19) Uani 1 1 d .
O6 O 0.9057(7) 0.1003(5) 0.6965(7) 0.042(2) Uani 1 1 d .
O7 O 0.8051(6) 0.3369(4) 0.4361(6) 0.0335(17) Uani 1 1 d .
O8 O 0.6218(6) 0.3811(4) 0.4409(6) 0.0364(18) Uani 1 1 d .
O9 O 1.3802(7) 0.4379(5) 0.3821(7) 0.047(2) Uani 1 1 d .
O10 O 0.1868(18) 0.134(2) 0.7474(19) 0.276(16) Uani 1 1 d .

loop_
_atom_site_aniso_label
_atom_site_aniso_U_11
_atom_site_aniso_U_22
_atom_site_aniso_U_33
_atom_site_aniso_U_23
_atom_site_aniso_U_13
_atom_site_aniso_U_12
C1 0.048(8) 0.056(8) 0.044(7) 0.024(6) 0.000(6) 0.004(6)
C2 0.038(7) 0.044(7) 0.044(7) 0.009(6) 0.003(5) 0.004(5)
C3 0.032(6) 0.029(5) 0.038(6) -0.010(5) 0.006(5) 0.003(4)
C4 0.021(5) 0.027(5) 0.030(6) 0.003(5) 0.004(4) -0.003(4)
C5 0.015(5) 0.036(6) 0.035(6) 0.000(5) 0.007(4) 0.000(4)
C6 0.026(6) 0.031(5) 0.039(6) -0.003(5) 0.010(5) 0.001(5)
C7 0.023(5) 0.025(5) 0.045(6) 0.000(5) 0.014(5) 0.002(4)
C8 0.024(5) 0.023(5) 0.040(6) 0.003(5) 0.009(5) 0.001(4)
C9 0.092(11) 0.137(12) 0.118(12) -0.052(10) 0.036(10) -0.041(10)
C10 0.065(8) 0.079(9) 0.078(9) -0.018(8) 0.035(7) -0.018(7)
C11 0.028(6) 0.049(7) 0.061(8) 0.003(6) 0.017(6) 0.004(5)
C12 0.014(5) 0.038(6) 0.037(6) 0.016(5) 0.010(4) 0.003(4)
C13 0.021(5) 0.029(5) 0.039(6) 0.011(5) 0.013(4) -0.005(4)
C14 0.025(6) 0.026(5) 0.051(7) -0.001(5) 0.010(5) -0.008(4)
C15 0.027(5) 0.023(5) 0.031(5) -0.004(4) 0.012(4) -0.005(4)
C16 0.019(5) 0.033(5) 0.038(6) -0.010(5) 0.010(4) 0.002(4)
Cu1 0.0172(6) 0.0304(7) 0.0352(7) -0.0050(5) 0.0079(5) -0.0034(5)
Cu2 0.0181(7) 0.0310(7) 0.0408(8) 0.0027(6) 0.0095(5) 0.0038(5)
Cu3 0.0228(7) 0.0359(7) 0.0476(9) -0.0169(6) 0.0091(6) -0.0012(5)
N1 0.028(5) 0.035(5) 0.038(5) 0.006(4) 0.013(4) 0.006(4)
N2 0.032(5) 0.056(6) 0.058(7) 0.026(5) 0.019(5) 0.015(5)
N3 0.033(5) 0.037(5) 0.028(5) 0.007(4) 0.009(4) -0.001(4)
N4 0.015(4) 0.028(4) 0.022(4) 0.002(4) -0.002(3) -0.001(3)
N5 0.021(4) 0.028(4) 0.023(4) -0.005(3) 0.003(3) -0.001(3)
N6 0.055(7) 0.093(8) 0.086(8) -0.010(7) 0.040(6) -0.039(6)
N7 0.104(10) 0.148(11) 0.118(10) -0.050(9) 0.053(8) -0.068(9)
N8 0.056(7) 0.091(8) 0.069(7) -0.028(7) 0.028(6) -0.019(6)
N9 0.023(4) 0.040(5) 0.032(5) 0.014(4) 0.005(4) -0.002(4)
N10 0.018(4) 0.028(4) 0.041(5) 0.004(4) 0.010(4) -0.001(3)
O1 0.020(4) 0.046(4) 0.063(5) -0.027(4) 0.016(4) -0.007(3)
O2 0.017(4) 0.036(4) 0.061(5) -0.013(4) 0.016(3) 0.001(3)
O3 0.027(4) 0.038(4) 0.041(4) -0.014(4) 0.012(3) 0.001(3)
O4 0.017(4) 0.045(4) 0.046(5) -0.014(4) 0.005(3) 0.002(3)
O5 0.025(4) 0.043(4) 0.054(5) 0.021(4) 0.012(4) 0.003(3)
O6 0.025(4) 0.040(4) 0.060(5) 0.028(4) 0.010(4) 0.005(3)
O7 0.023(4) 0.032(4) 0.049(5) 0.008(3) 0.015(3) 0.007(3)
O8 0.019(4) 0.033(4) 0.058(5) 0.015(4) 0.012(3) 0.010(3)
O9 0.031(4) 0.048(5) 0.056(5) 0.009(4) -0.001(4) 0.013(4)
O10 0.124(17) 0.46(4) 0.19(2) -0.10(2) -0.071(15) 0.11(2)

loop_
_atom_type_symbol
_atom_type_description
_atom_type_scat_dispersion_real
_atom_type_scat_dispersion_imag
_atom_type_scat_source
C C 0.0033 0.0016 'International Tables Vol C Tables 4.2.6.8 and 6.1.1.4'
H H 0.0000 0.0000 'International Tables Vol C Tables 4.2.6.8 and 6.1.1.4'
N N 0.0061 0.0033 'International Tables Vol C Tables 4.2.6.8 and 6.1.1.4'
O O 0.0106 0.0060 'International Tables Vol C Tables 4.2.6.8 and 6.1.1.4'
Cu Cu 0.3201 1.2651 'International Tables Vol C Tables 4.2.6.8 and 6.1.1.4'

loop_
_geom_angle_atom_site_label_1
_geom_angle_atom_site_label_2
_geom_angle_atom_site_label_3
_geom_angle
_geom_angle_site_symmetry_1
_geom_angle_site_symmetry_3
N2 C1 N3 114.9(11) . .
N2 C1 H1A 122.5 . .
N3 C1 H1A 122.5 . .
N1 C2 N3 109.8(10) . .
N1 C2 H2A 125.1 . .
N3 C2 H2A 125.1 . .
N1 C3 C4 111.5(8) . .
N1 C3 H3A 109.3 . .
C4 C3 H3A 109.3 . .
N1 C3 H3B 109.3 . .
C4 C3 H3B 109.3 . .
H3A C3 H3B 108.0 . .
N4 C4 N5 112.1(8) . .
N4 C4 C3 125.3(9) . .
N5 C4 C3 122.5(9) . .
N4 C5 C7 109.5(9) . .
N4 C5 C6 114.7(8) . .
C7 C5 C6 135.7(9) . .
O2 C6 O1 121.9(9) . .
O2 C6 C5 123.2(9) . .
O1 C6 C5 114.8(9) . .
C5 C7 N5 105.8(8) . .
C5 C7 C8 139.1(9) . .
N5 C7 C8 114.9(9) . .
O4 C8 O3 124.2(9) . .
O4 C8 C7 121.1(9) . .
O3 C8 C7 114.7(9) . .
N8 C9 N7 114.4(18) . .
N8 C9 H9A 122.8 . .
N7 C9 H9A 122.8 . .
N8 C10 N6 112.9(13) . .
N8 C10 H10A 123.6 . .
N6 C10 H10A 123.6 . .
C12 C11 N6 110.7(10) . .
C12 C11 H11A 109.5 . .
N6 C11 H11A 109.5 . .
C12 C11 H11B 109.5 . .
N6 C11 H11B 109.5 . .
H11A C11 H11B 108.1 . .
N10 C12 N9 112.1(8) . .
N10 C12 C11 125.9(9) . .
N9 C12 C11 121.9(9) . .
C15 C13 N9 107.9(9) . .
C15 C13 C14 137.3(9) . .
N9 C13 C14 114.6(8) . .
O5 C14 O6 122.8(10) . .
O5 C14 C13 121.7(9) . .
O6 C14 C13 115.5(9) . .
C13 C15 N10 108.4(8) . .
C13 C15 C16 139.4(9) . .
N10 C15 C16 112.2(8) . .
O8 C16 O7 120.7(10) . .
O8 C16 C15 116.8(9) . .
O7 C16 C15 122.4(9) . .
O7 Cu1 O1 162.7(3) . .
O7 Cu1 N4 94.9(3) . .
O1 Cu1 N4 81.7(3) . .
O7 Cu1 N3 93.9(3) . 4_565
O1 Cu1 N3 86.3(3) . 4_565
N4 Cu1 N3 165.0(3) . 4_565
O7 Cu1 O5 99.9(3) . .
O1 Cu1 O5 97.4(3) . .
N4 Cu1 O5 95.3(3) . .
N3 Cu1 O5 95.1(3) 4_565 .
N10 Cu2 O2 91.9(3) 1_655 .
N10 Cu2 O8 82.2(3) 1_655 1_655
O2 Cu2 O8 154.4(3) . 1_655
N10 Cu2 O9 167.6(4) 1_655 .
O2 Cu2 O9 91.4(3) . .
O8 Cu2 O9 89.7(3) 1_655 .
N10 Cu2 O4 98.5(3) 1_655 .
O2 Cu2 O4 98.1(3) . .
O8 Cu2 O4 107.4(3) 1_655 .
O9 Cu2 O4 92.9(3) . .
N9 Cu3 N5 166.1(4) 2_756 .
N9 Cu3 O3 96.0(3) 2_756 .
N5 Cu3 O3 83.0(3) . .
N9 Cu3 O6 82.4(3) 2_756 2_756
N5 Cu3 O6 98.7(3) . 2_756
O3 Cu3 O6 178.2(3) . 2_756
N9 Cu3 N8 93.6(4) 2_756 4_666
N5 Cu3 N8 100.2(4) . 4_666
O3 Cu3 N8 88.0(4) . 4_666
O6 Cu3 N8 91.5(4) 2_756 4_666
C2 N1 N2 110.2(9) . .
C2 N1 C3 127.6(9) . .
N2 N1 C3 122.2(8) . .
C1 N2 N1 103.8(9) . .
C1 N3 C2 101.2(9) . .
C1 N3 Cu1 136.0(8) . 4_566
C2 N3 Cu1 122.8(7) . 4_566
C4 N4 C5 106.2(8) . .
C4 N4 Cu1 141.6(7) . .
C5 N4 Cu1 111.8(6) . .
C4 N5 C7 106.3(8) . .
C4 N5 Cu3 142.7(7) . .
C7 N5 Cu3 110.9(6) . .
C10 N6 N7 108.1(13) . .
C10 N6 C11 134.4(11) . .
N7 N6 C11 117.5(12) . .
N6 N7 C9 102.0(16) . .
C9 N8 C10 102.1(14) . .
C9 N8 Cu3 127.5(12) . 4_465
C10 N8 Cu3 127.1(10) . 4_465
C12 N9 C13 105.7(8) . .
C12 N9 Cu3 142.0(7) . 2_746
C13 N9 Cu3 112.1(7) . 2_746
C12 N10 C15 105.9(8) . .
C12 N10 Cu2 140.1(7) . 1_455
C15 N10 Cu2 113.5(6) . 1_455
C6 O1 Cu1 116.8(6) . .
C6 O2 Cu2 136.5(7) . .
C8 O3 Cu3 115.7(6) . .
C8 O4 Cu2 134.2(7) . .
C14 O5 Cu1 135.1(7) . .
C14 O6 Cu3 114.0(7) . 2_746
C16 O7 Cu1 139.3(7) . .
C16 O8 Cu2 114.9(6) . 1_455

loop_
_geom_bond_atom_site_label_1
_geom_bond_atom_site_label_2
_geom_bond_distance
_geom_bond_site_symmetry_2
C1 N2 1.319(15) .
C1 N3 1.360(14) .
C1 H1A 0.9300 .
C2 N1 1.330(13) .
C2 N3 1.374(14) .
C2 H2A 0.9300 .
C3 N1 1.475(13) .
C3 C4 1.487(14) .
C3 H3A 0.9700 .
C3 H3B 0.9700 .
C4 N4 1.321(12) .
C4 N5 1.357(12) .
C5 N4 1.376(12) .
C5 C7 1.381(14) .
C5 C6 1.476(14) .
C6 O2 1.240(12) .
C6 O1 1.264(12) .
C7 N5 1.398(12) .
C7 C8 1.483(14) .
C8 O4 1.243(12) .
C8 O3 1.266(12) .
C9 N8 1.31(2) .
C9 N7 1.38(2) .
C9 H9A 0.9300 .
C10 N8 1.314(18) .
C10 N6 1.325(18) .
C10 H10A 0.9300 .
C11 C12 1.475(14) .
C11 N6 1.496(16) .
C11 H11A 0.9700 .
C11 H11B 0.9700 .
C12 N10 1.318(12) .
C12 N9 1.351(12) .
C13 C15 1.360(14) .
C13 N9 1.371(12) .
C13 C14 1.489(14) .
C14 O5 1.239(12) .
C14 O6 1.273(13) .
C15 N10 1.380(12) .
C15 C16 1.476(14) .
C16 O8 1.258(11) .
C16 O7 1.267(12) .
Cu1 O7 1.960(7) .
Cu1 O1 1.966(7) .
Cu1 N4 1.986(8) .
Cu1 N3 1.986(8) 4_565
Cu1 O5 2.199(7) .
Cu2 N10 1.945(8) 1_655
Cu2 O2 1.963(7) .
Cu2 O8 1.970(7) 1_655
Cu2 O9 1.976(7) .
Cu2 O4 2.176(7) .
Cu3 N9 1.960(8) 2_756
Cu3 N5 1.961(8) .
Cu3 O3 1.971(7) .
Cu3 O6 2.001(7) 2_756
Cu3 N8 2.322(12) 4_666
N1 N2 1.339(12) .
N3 Cu1 1.986(8) 4_566
N6 N7 1.336(17) .
N8 Cu3 2.322(12) 4_465
N9 Cu3 1.960(8) 2_746
N10 Cu2 1.945(8) 1_455
O6 Cu3 2.001(7) 2_746
O8 Cu2 1.970(7) 1_455

loop_
_geom_torsion_atom_site_label_1
_geom_torsion_atom_site_label_2
_geom_torsion_atom_site_label_3
_geom_torsion_atom_site_label_4
_geom_torsion
_geom_torsion_site_symmetry_1
_geom_torsion_site_symmetry_4
N1 C3 C4 N4 78.6(12) . .
N1 C3 C4 N5 -99.1(11) . .
N4 C5 C6 O2 177.3(10) . .
C7 C5 C6 O2 -7(2) . .
N4 C5 C6 O1 -5.8(14) . .
C7 C5 C6 O1 170.1(12) . .
N4 C5 C7 N5 0.5(11) . .
C6 C5 C7 N5 -175.6(11) . .
N4 C5 C7 C8 175.6(12) . .
C6 C5 C7 C8 0(2) . .
C5 C7 C8 O4 11(2) . .
N5 C7 C8 O4 -174.2(9) . .
C5 C7 C8 O3 -168.9(12) . .
N5 C7 C8 O3 6.0(13) . .
N6 C11 C12 N10 82.7(14) . .
N6 C11 C12 N9 -98.9(13) . .
C15 C13 C14 O5 -6(2) . .
N9 C13 C14 O5 -179.7(10) . .
C15 C13 C14 O6 172.3(12) . .
N9 C13 C14 O6 -1.6(14) . .
N9 C13 C15 N10 -0.6(12) . .
C14 C13 C15 N10 -174.8(12) . .
N9 C13 C15 C16 177.5(11) . .
C14 C13 C15 C16 3(2) . .
C13 C15 C16 O8 -170.9(12) . .
N10 C15 C16 O8 7.1(13) . .
C13 C15 C16 O7 12(2) . .
N10 C15 C16 O7 -170.2(9) . .
N3 C2 N1 N2 -1.9(13) . .
N3 C2 N1 C3 178.8(9) . .
C4 C3 N1 C2 17.2(15) . .
C4 C3 N1 N2 -162.0(10) . .
N3 C1 N2 N1 0.6(15) . .
C2 N1 N2 C1 0.8(13) . .
C3 N1 N2 C1 -179.8(10) . .
N2 C1 N3 C2 -1.7(14) . .
N2 C1 N3 Cu1 176.0(8) . 4_566
N1 C2 N3 C1 2.1(12) . .
N1 C2 N3 Cu1 -176.0(7) . 4_566
N5 C4 N4 C5 -1.4(11) . .
C3 C4 N4 C5 -179.3(9) . .
N5 C4 N4 Cu1 169.4(7) . .
C3 C4 N4 Cu1 -8.6(17) . .
C7 C5 N4 C4 0.5(11) . .
C6 C5 N4 C4 177.5(9) . .
C7 C5 N4 Cu1 -173.3(7) . .
C6 C5 N4 Cu1 3.7(11) . .
O7 Cu1 N4 C4 25.7(11) . .
O1 Cu1 N4 C4 -171.4(11) . .
N3 Cu1 N4 C4 151.2(12) 4_565 .
O5 Cu1 N4 C4 -74.7(10) . .
O7 Cu1 N4 C5 -163.8(6) . .
O1 Cu1 N4 C5 -0.9(7) . .
N3 Cu1 N4 C5 -38.4(16) 4_565 .
O5 Cu1 N4 C5 95.7(7) . .
N4 C4 N5 C7 1.7(11) . .
C3 C4 N5 C7 179.7(9) . .
N4 C4 N5 Cu3 -175.0(8) . .
C3 C4 N5 Cu3 3.0(17) . .
C5 C7 N5 C4 -1.3(11) . .
C8 C7 N5 C4 -177.8(8) . .
C5 C7 N5 Cu3 176.6(7) . .
C8 C7 N5 Cu3 0.1(10) . .
N9 Cu3 N5 C4 -100.3(17) 2_756 .
O3 Cu3 N5 C4 173.0(11) . .
O6 Cu3 N5 C4 -6.9(11) 2_756 .
N8 Cu3 N5 C4 86.2(11) 4_666 .
N9 Cu3 N5 C7 83.1(15) 2_756 .
O3 Cu3 N5 C7 -3.6(7) . .
O6 Cu3 N5 C7 176.5(7) 2_756 .
N8 Cu3 N5 C7 -90.4(7) 4_666 .
N8 C10 N6 N7 7(2) . .
N8 C10 N6 C11 -175.4(15) . .
C12 C11 N6 C10 -2(2) . .
C12 C11 N6 N7 174.8(15) . .
C10 N6 N7 C9 -6(2) . .
C11 N6 N7 C9 176.2(15) . .
N8 C9 N7 N6 3(3) . .
N7 C9 N8 C10 1(3) . .
N7 C9 N8 Cu3 161.1(14) . 4_465
N6 C10 N8 C9 -5(2) . .
N6 C10 N8 Cu3 -165.3(11) . 4_465
N10 C12 N9 C13 0.8(12) . .
C11 C12 N9 C13 -177.8(10) . .
N10 C12 N9 Cu3 -174.7(9) . 2_746
C11 C12 N9 Cu3 6.7(19) . 2_746
C15 C13 N9 C12 -0.1(12) . .
C14 C13 N9 C12 175.6(9) . .
C15 C13 N9 Cu3 176.9(7) . 2_746
C14 C13 N9 Cu3 -7.4(11) . 2_746
N9 C12 N10 C15 -1.1(12) . .
C11 C12 N10 C15 177.4(11) . .
N9 C12 N10 Cu2 -172.3(8) . 1_455
C11 C12 N10 Cu2 6.2(19) . 1_455
C13 C15 N10 C12 1.0(11) . .
C16 C15 N10 C12 -177.6(9) . .
C13 C15 N10 Cu2 174.9(7) . 1_455
C16 C15 N10 Cu2 -3.7(10) . 1_455
O2 C6 O1 Cu1 -178.0(8) . .
C5 C6 O1 Cu1 5.0(12) . .
O7 Cu1 O1 C6 77.4(14) . .
N4 Cu1 O1 C6 -2.4(8) . .
N3 Cu1 O1 C6 168.6(8) 4_565 .
O5 Cu1 O1 C6 -96.7(8) . .
O1 C6 O2 Cu2 159.3(8) . .
C5 C6 O2 Cu2 -23.9(17) . .
N10 Cu2 O2 C6 140.2(11) 1_655 .
O8 Cu2 O2 C6 -144.0(10) 1_655 .
O9 Cu2 O2 C6 -51.8(11) . .
O4 Cu2 O2 C6 41.3(11) . .
O4 C8 O3 Cu3 171.1(8) . .
C7 C8 O3 Cu3 -9.2(11) . .
N9 Cu3 O3 C8 -158.6(7) 2_756 .
N5 Cu3 O3 C8 7.5(7) . .
O6 Cu3 O3 C8 -176(100) 2_756 .
N8 Cu3 O3 C8 108.0(8) 4_666 .
O3 C8 O4 Cu2 -168.4(7) . .
C7 C8 O4 Cu2 11.9(15) . .
N10 Cu2 O4 C8 -126.7(10) 1_655 .
O2 Cu2 O4 C8 -33.6(10) . .
O8 Cu2 O4 C8 148.8(9) 1_655 .
O9 Cu2 O4 C8 58.2(10) . .
O6 C14 O5 Cu1 165.8(8) . .
C13 C14 O5 Cu1 -16.3(17) . .
O7 Cu1 O5 C14 26.4(11) . .
O1 Cu1 O5 C14 -155.4(10) . .
N4 Cu1 O5 C14 122.3(10) . .
N3 Cu1 O5 C14 -68.4(11) 4_565 .
O5 C14 O6 Cu3 -172.2(9) . 2_746
C13 C14 O6 Cu3 9.8(12) . 2_746
O8 C16 O7 Cu1 -179.9(7) . .
C15 C16 O7 Cu1 -2.6(17) . .
O1 Cu1 O7 C16 172.2(10) . .
N4 Cu1 O7 C16 -110.1(11) . .
N3 Cu1 O7 C16 82.1(11) 4_565 .
O5 Cu1 O7 C16 -13.8(11) . .
O7 C16 O8 Cu2 170.5(8) . 1_455
C15 C16 O8 Cu2 -6.9(11) . 1_455
